data_2106945
loop_
_publ_author_name
'Galli, E.'
'Gottardi, G.'
'Passaglia, E.'
'Mayer, H.'
'Preisinger, A.'

_publ_section_title
;
 The structure of potassium-exchanged heulandite at 293, 373 and 593 K
;
_journal_name_full 'Acta Crystallographica B (39,1983-)'
_journal_page_first 189
_journal_page_last 197
_journal_volume 39
_journal_year 1983
_chemical_formula_sum 'Al9 H19.4 K6.92 O81.7 Si27'
_chemical_name_systematic 'K6.92 (Al9 Si27 O72) (H2 O)9.7'
_space_group_IT_number 12
_symmetry_space_group_name_Hall '-C 2y'
_symmetry_space_group_name_H-M 'C 1 2/m 1'
_cell_angle_alpha 90
_cell_angle_beta 116.47
_cell_angle_gamma 90
_cell_formula_units_Z 1
_cell_length_a 17.727
_cell_length_b 17.733
_cell_length_c 7.434
_cell_volume 2091.917
_citation_journal_id_ASTM ASBSDK
_cod_data_source_file Galli_ASBSDK_1983_162.cif
_cod_data_source_block H19.4Al9K6.92O81.7Si27
_cod_original_formula_sum 'H19.4 Al9 K6.92 O81.7 Si27'
_cod_database_code 2106945

loop_
_symmetry_equiv_pos_as_xyz
x,y,z
-x,y,-z
-x,-y,-z
x,-y,z
x+1/2,y+1/2,z
-x+1/2,y+1/2,-z
-x+1/2,-y+1/2,-z
x+1/2,-y+1/2,z

loop_
_atom_site_label
_atom_site_type_symbol
_atom_site_fract_x
_atom_site_fract_y
_atom_site_fract_z
_atom_site_occupancy
_atom_site_U_iso_or_equiv
O6 O-2 0.0808 0.1574 0.0536 1 0.0
Si3 Si+4 0.2075 0.1898 0.7186 0.75 0.0
Si5 Si+4 0 0.2147 0 0.75 0.0
K4 K+1 0.226 0.5 0.034 0.73 0.0
Si2 Si+4 0.2122 0.411 0.5015 0.75 0.0
O4 O-2 0.231 0.099 0.2501 1 0.0
K1 K+1 0.076 0 0.26 0.3 0.0
O10 O-2 0.1233 0.3695 0.4211 1 0.0
O13 O-2 0 0.5 0.5 0.89 0.0
K2 K+1 0.022 0 0.078 0.18 0.0
O7 O-2 0.1265 0.2291 0.5553 1 0.0
O2 O-2 0.2329 0.1204 0.6158 1 0.0
Al1 Al+3 0.1793 0.1662 0.0958 0.25 0.0
O1 O-2 0.1902 0.5 0.4421 1 0.0
O11 O-2 0.441 0.083 0.035 0.49 0.0
Al4 Al+3 0.0652 0.2967 0.4166 0.25 0.0
Al2 Al+3 0.2122 0.411 0.5015 0.25 0.0
O12 O-2 0.012 0.09 0.378 0.5 0.0
Si4 Si+4 0.0652 0.2967 0.4166 0.75 0.0
Al3 Al+3 0.2075 0.1898 0.7186 0.25 0.0
K3 K+1 0.268 0.5 0.099 0.28 0.0
O5 O-2 0 0.3273 0.5 1 0.0
O3 O-2 0.1858 0.1476 0.8876 1 0.0
Al5 Al+3 0 0.2147 0 0.25 0.0
Si1 Si+4 0.1793 0.1662 0.0958 0.75 0.0
K5 K+1 0.034 0.5 0.246 0.24 0.0
O8 O-2 0.0116 0.2677 0.1872 1 0.0
O9 O-2 0.2127 0.2495 0.1793 1 0.0
